data_4326752
loop_
_publ_author_name
'Ting Zhu'
'Truman C. Wambach'
'Michael D. Fryzuk'

_publ_contact_author_email fryzuk@chem.ubc.ca
_publ_contact_author_name 'Michael D. Fryzuk'
_publ_section_title
;
 New Cyclopentenyl-Linked [NPN] Ligands and Their Coordination Chemistry
 with Zirconium: Synthesis of a Dinuclear Side-On-Bound Dinitrogen Complex
;
_journal_name_full 'Inorganic Chemistry'
_journal_page_first 11212
_journal_page_last 11221
_journal_paper_doi 10.1021/ic201762r
_journal_volume 50
_journal_year 2011
_chemical_formula_moiety C40H51Cl2N2P1Zr1
_chemical_formula_sum 'C46 H57 Cl2 N2 P Zr'
_chemical_formula_weight 831.03
_chemical_name_systematic
;
 ?
;
_space_group_IT_number 14
_symmetry_cell_setting monoclinic
_symmetry_space_group_name_Hall '-P 2ybc'
_symmetry_space_group_name_H-M 'P 1 21/c 1'
_atom_sites_solution_hydrogens geom
_atom_sites_solution_primary direct
_atom_sites_solution_secondary difmap
_audit_creation_method SHELXL-97
_cell_angle_alpha 90.00
_cell_angle_beta 91.719(4)
_cell_angle_gamma 90.00
_cell_formula_units_Z 4
_cell_length_a 16.5347(14)
_cell_length_b 19.8606(16)
_cell_length_c 12.7659(10)
_cell_measurement_reflns_used 7809
_cell_measurement_temperature 100(2)
_cell_measurement_theta_max 27.5
_cell_measurement_theta_min 1.2
_cell_volume 4190.3(6)
_computing_structure_refinement 'SHELXL-97 (Sheldrick, 2008)'
_diffrn_ambient_temperature 100(2)
_diffrn_measured_fraction_theta_full 0.993
_diffrn_measured_fraction_theta_max 0.993
_diffrn_measurement_device_type 'Bruker X8 APEX II'
_diffrn_measurement_method 'area detector'
_diffrn_radiation_monochromator graphite
_diffrn_radiation_source 'fine-focus sealed tube'
_diffrn_radiation_type MoK\a
_diffrn_radiation_wavelength 0.71073
_diffrn_reflns_av_R_equivalents 0.0689
_diffrn_reflns_av_sigmaI/netI 0.0318
_diffrn_reflns_limit_h_max 21
_diffrn_reflns_limit_h_min -21
_diffrn_reflns_limit_k_max 25
_diffrn_reflns_limit_k_min -25
_diffrn_reflns_limit_l_max 16
_diffrn_reflns_limit_l_min -16
_diffrn_reflns_number 101430
_diffrn_reflns_theta_full 27.46
_diffrn_reflns_theta_max 27.46
_diffrn_reflns_theta_min 1.23
_exptl_absorpt_coefficient_mu 0.462
_exptl_absorpt_correction_T_max 0.9818
_exptl_absorpt_correction_T_min 0.9133
_exptl_absorpt_correction_type multi-scan
_exptl_crystal_colour yellow
_exptl_crystal_density_diffrn 1.317
_exptl_crystal_description plate
_exptl_crystal_F_000 1744
_exptl_crystal_size_max 0.20
_exptl_crystal_size_mid 0.10
_exptl_crystal_size_min 0.04
_refine_diff_density_max 1.519
_refine_diff_density_min -0.323
_refine_diff_density_rms 0.074
_refine_ls_extinction_method none
_refine_ls_goodness_of_fit_ref 1.106
_refine_ls_hydrogen_treatment constr
_refine_ls_matrix_type full
_refine_ls_number_parameters 477
_refine_ls_number_reflns 9540
_refine_ls_number_restraints 0
_refine_ls_restrained_S_all 1.106
_refine_ls_R_factor_all 0.0511
_refine_ls_R_factor_gt 0.0365
_refine_ls_shift/su_max 0.001
_refine_ls_shift/su_mean 0.000
_refine_ls_structure_factor_coef Fsqd
_refine_ls_weighting_details 'calc w=1/[\s^2^(Fo^2^)+(0.0435P)^2^+3.2838P] where P=(Fo^2^+2Fc^2^)/3'
_refine_ls_weighting_scheme calc
_refine_ls_wR_factor_gt 0.0875
_refine_ls_wR_factor_ref 0.0978
_reflns_number_gt 7809
_reflns_number_total 9540
_reflns_threshold_expression >2\s(I)
_cod_data_source_file ic201762r_si_002_5.cif
_cod_data_source_block mf797new
_cod_original_formula_sum 'C36.80 H45.60 Cl1.60 N1.60 P0.80 Zr0.80'
_cod_database_code 4326752

loop_
_symmetry_equiv_pos_as_xyz
'x, y, z'
'-x, y+1/2, -z+1/2'
'-x, -y, -z'
'x, -y-1/2, z-1/2'

loop_
_atom_site_label
_atom_site_type_symbol
_atom_site_fract_x
_atom_site_fract_y
_atom_site_fract_z
_atom_site_U_iso_or_equiv
_atom_site_adp_type
_atom_site_occupancy
_atom_site_symmetry_multiplicity
_atom_site_calc_flag
_atom_site_refinement_flags
Zr1 Zr 0.254683(12) 0.019075(9) 0.696015(15) 0.01682(6) Uani 1 1 d .
Cl1 Cl 0.39498(3) 0.01203(3) 0.74363(5) 0.02966(13) Uani 1 1 d .
P1 P 0.25985(3) -0.11781(3) 0.65236(4) 0.01721(11) Uani 1 1 d .
Cl2 Cl 0.23968(4) 0.13840(3) 0.71714(4) 0.02664(12) Uani 1 1 d .
N1 N 0.22509(11) 0.00943(8) 0.53569(14) 0.0176(3) Uani 1 1 d .
N2 N 0.17983(11) -0.02631(8) 0.80313(13) 0.0179(3) Uani 1 1 d .
C2 C 0.22642(12) -0.11341(10) 0.51958(16) 0.0180(4) Uani 1 1 d .
C7 C 0.29920(13) 0.08229(10) 0.41551(17) 0.0206(4) Uani 1 1 d .
C1 C 0.21134(12) -0.05091(10) 0.48077(16) 0.0171(4) Uani 1 1 d .
C10 C 0.16212(15) 0.16229(11) 0.38100(18) 0.0249(5) Uani 1 1 d .
H10 H 0.1159 0.1899 0.3690 0.030 Uiso 1 1 calc R
C25 C 0.17407(13) -0.13894(10) 0.72646(16) 0.0182(4) Uani 1 1 d .
C11 C 0.15816(13) 0.10892(10) 0.45188(17) 0.0206(4) Uani 1 1 d .
C34 C 0.12619(12) 0.05925(10) 0.92637(17) 0.0196(4) Uani 1 1 d .
C8 C 0.29953(14) 0.13612(11) 0.34531(18) 0.0255(5) Uani 1 1 d .
H8 H 0.3473 0.1457 0.3086 0.031 Uiso 1 1 calc R
C26 C 0.12001(13) -0.20038(10) 0.72288(17) 0.0218(4) Uani 1 1 d .
H26A H 0.1521 -0.2424 0.7289 0.026 Uiso 1 1 calc R
H26B H 0.0865 -0.2017 0.6573 0.026 Uiso 1 1 calc R
C29 C 0.17743(13) 0.00369(10) 0.90713(16) 0.0189(4) Uani 1 1 d .
C5 C 0.17264(13) -0.05486(10) 0.37191(17) 0.0208(4) Uani 1 1 d .
H5A H 0.1986 -0.0232 0.3234 0.025 Uiso 1 1 calc R
H5B H 0.1140 -0.0451 0.3732 0.025 Uiso 1 1 calc R
C12 C 0.37543(13) 0.03996(11) 0.43050(18) 0.0230(4) Uani 1 1 d .
H12 H 0.3678 0.0095 0.4918 0.028 Uiso 1 1 calc R
C28 C 0.06953(13) -0.11380(11) 0.84278(18) 0.0223(4) Uani 1 1 d .
H28A H 0.0211 -0.0909 0.8124 0.027 Uiso 1 1 calc R
H28B H 0.0729 -0.1051 0.9191 0.027 Uiso 1 1 calc R
C33 C 0.12870(14) 0.08712(11) 1.02679(18) 0.0240(5) Uani 1 1 d .
H33 H 0.0952 0.1247 1.0410 0.029 Uiso 1 1 calc R
C6 C 0.22766(13) 0.06830(10) 0.46764(16) 0.0180(4) Uani 1 1 d .
C38 C 0.06600(14) 0.08763(11) 0.84510(17) 0.0227(4) Uani 1 1 d .
H38 H 0.0858 0.0762 0.7740 0.027 Uiso 1 1 calc R
C3 C 0.19732(14) -0.16760(10) 0.44473(17) 0.0219(4) Uani 1 1 d .
H3A H 0.1450 -0.1866 0.4660 0.026 Uiso 1 1 calc R
H3B H 0.2375 -0.2043 0.4398 0.026 Uiso 1 1 calc R
C40 C 0.05827(17) 0.16447(12) 0.8523(2) 0.0341(6) Uani 1 1 d .
H40A H 0.0304 0.1764 0.9163 0.051 Uiso 1 1 calc R
H40B H 0.0272 0.1813 0.7912 0.051 Uiso 1 1 calc R
H40C H 0.1123 0.1848 0.8540 0.051 Uiso 1 1 calc R
C15 C 0.07856(13) 0.09650(11) 0.50563(18) 0.0247(5) Uani 1 1 d .
H15 H 0.0869 0.0591 0.5572 0.030 Uiso 1 1 calc R
C22 C 0.44324(13) -0.24912(12) 0.59421(19) 0.0260(5) Uani 1 1 d .
H22 H 0.4811 -0.2559 0.5407 0.031 Uiso 1 1 calc R
C19 C 0.33325(13) -0.22878(11) 0.75157(18) 0.0228(4) Uani 1 1 d .
H19 H 0.2964 -0.2216 0.8061 0.027 Uiso 1 1 calc R
C35 C 0.28384(14) -0.08258(11) 0.97132(18) 0.0237(5) Uani 1 1 d .
H35 H 0.2852 -0.0919 0.8944 0.028 Uiso 1 1 calc R
C4 C 0.18818(15) -0.12858(11) 0.34043(17) 0.0242(5) Uani 1 1 d .
H4A H 0.2381 -0.1322 0.2999 0.029 Uiso 1 1 calc R
H4B H 0.1422 -0.1464 0.2974 0.029 Uiso 1 1 calc R
C24 C 0.14533(12) -0.09070(10) 0.79044(16) 0.0179(4) Uani 1 1 d .
C21 C 0.44346(14) -0.29152(11) 0.6805(2) 0.0275(5) Uani 1 1 d .
H21 H 0.4810 -0.3276 0.6857 0.033 Uiso 1 1 calc R
C44 C 0.34364(16) 0.24168(13) 0.0528(2) 0.0329(5) Uani 1 1 d .
H44 H 0.3133 0.2821 0.0457 0.040 Uiso 1 1 calc R
C30 C 0.22868(13) -0.02231(11) 0.98733(17) 0.0210(4) Uani 1 1 d .
C18 C 0.33141(12) -0.18664(10) 0.66414(17) 0.0186(4) Uani 1 1 d .
C32 C 0.17849(14) 0.06174(12) 1.10607(18) 0.0269(5) Uani 1 1 d .
H32 H 0.1788 0.0816 1.1738 0.032 Uiso 1 1 calc R
C20 C 0.38879(14) -0.28114(12) 0.75918(19) 0.0274(5) Uani 1 1 d .
H20 H 0.3893 -0.3100 0.8186 0.033 Uiso 1 1 calc R
C39 C -0.01786(14) 0.05560(12) 0.85593(19) 0.0286(5) Uani 1 1 d .
H39A H -0.0139 0.0068 0.8454 0.043 Uiso 1 1 calc R
H39B H -0.0555 0.0748 0.8032 0.043 Uiso 1 1 calc R
H39C H -0.0377 0.0647 0.9261 0.043 Uiso 1 1 calc R
C31 C 0.22780(14) 0.00730(12) 1.08625(18) 0.0258(5) Uani 1 1 d .
H31 H 0.2617 -0.0102 1.1411 0.031 Uiso 1 1 calc R
C9 C 0.23181(15) 0.17575(11) 0.32799(18) 0.0261(5) Uani 1 1 d .
H9 H 0.2332 0.2121 0.2798 0.031 Uiso 1 1 calc R
C37 C 0.37060(14) -0.06942(12) 1.0109(2) 0.0301(5) Uani 1 1 d .
H37A H 0.3917 -0.0293 0.9763 0.045 Uiso 1 1 calc R
H37B H 0.4045 -0.1083 0.9949 0.045 Uiso 1 1 calc R
H37C H 0.3712 -0.0622 1.0869 0.045 Uiso 1 1 calc R
C23 C 0.38765(13) -0.19679(11) 0.58599(17) 0.0216(4) Uani 1 1 d .
H23 H 0.3879 -0.1677 0.5269 0.026 Uiso 1 1 calc R
C27 C 0.06713(14) -0.19012(11) 0.81959(19) 0.0263(5) Uani 1 1 d .
H27A H 0.0109 -0.2051 0.8042 0.032 Uiso 1 1 calc R
H27B H 0.0892 -0.2160 0.8803 0.032 Uiso 1 1 calc R
C36 C 0.24991(15) -0.14522(12) 1.0250(2) 0.0306(5) Uani 1 1 d .
H36A H 0.2467 -0.1369 1.1004 0.046 Uiso 1 1 calc R
H36B H 0.2856 -0.1837 1.0133 0.046 Uiso 1 1 calc R
H36C H 0.1958 -0.1551 0.9956 0.046 Uiso 1 1 calc R
C43 C 0.40020(16) 0.23476(13) 0.1339(2) 0.0329(5) Uani 1 1 d .
H43 H 0.4088 0.2705 0.1824 0.039 Uiso 1 1 calc R
C13 C 0.38912(15) -0.00411(13) 0.3337(2) 0.0306(5) Uani 1 1 d .
H13A H 0.3428 -0.0343 0.3225 0.046 Uiso 1 1 calc R
H13B H 0.4385 -0.0308 0.3449 0.046 Uiso 1 1 calc R
H13C H 0.3948 0.0247 0.2721 0.046 Uiso 1 1 calc R
C14 C 0.44973(15) 0.08405(13) 0.4542(2) 0.0329(5) Uani 1 1 d .
H14A H 0.4589 0.1139 0.3946 0.049 Uiso 1 1 calc R
H14B H 0.4973 0.0553 0.4664 0.049 Uiso 1 1 calc R
H14C H 0.4406 0.1112 0.5169 0.049 Uiso 1 1 calc R
C17 C 0.05056(15) 0.15892(13) 0.5649(2) 0.0322(5) Uani 1 1 d .
H17A H 0.0937 0.1738 0.6139 0.048 Uiso 1 1 calc R
H17B H 0.0022 0.1479 0.6039 0.048 Uiso 1 1 calc R
H17C H 0.0378 0.1951 0.5149 0.048 Uiso 1 1 calc R
C41 C 0.43097(16) 0.12363(13) 0.0745(2) 0.0359(6) Uani 1 1 d .
H41 H 0.4604 0.0827 0.0823 0.043 Uiso 1 1 calc R
C16 C 0.01178(14) 0.07547(12) 0.4264(2) 0.0284(5) Uani 1 1 d .
H16A H 0.0039 0.1111 0.3739 0.043 Uiso 1 1 calc R
H16B H -0.0388 0.0682 0.4630 0.043 Uiso 1 1 calc R
H16C H 0.0276 0.0337 0.3916 0.043 Uiso 1 1 calc R
C42 C 0.44443(15) 0.17569(13) 0.1447(2) 0.0334(6) Uani 1 1 d .
H42 H 0.4837 0.1710 0.2001 0.040 Uiso 1 1 calc R
C46 C 0.37502(18) 0.13089(13) -0.0069(2) 0.0384(6) Uani 1 1 d .
H46 H 0.3665 0.0952 -0.0555 0.046 Uiso 1 1 calc R
C45 C 0.33115(18) 0.18997(14) -0.0181(2) 0.0379(6) Uani 1 1 d .
H45 H 0.2926 0.1949 -0.0743 0.045 Uiso 1 1 calc R

loop_
_atom_site_aniso_label
_atom_site_aniso_U_11
_atom_site_aniso_U_22
_atom_site_aniso_U_33
_atom_site_aniso_U_23
_atom_site_aniso_U_13
_atom_site_aniso_U_12
Zr1 0.02317(11) 0.01088(10) 0.01648(11) -0.00053(7) 0.00174(7) -0.00118(7)
Cl1 0.0242(3) 0.0338(3) 0.0309(3) -0.0036(2) 0.0004(2) -0.0020(2)
P1 0.0235(3) 0.0109(2) 0.0174(3) 0.00005(19) 0.0021(2) 0.00145(19)
Cl2 0.0401(3) 0.0119(2) 0.0280(3) -0.00168(19) 0.0022(2) -0.0018(2)
N1 0.0235(9) 0.0105(8) 0.0190(9) 0.0012(6) 0.0021(7) -0.0004(6)
N2 0.0252(9) 0.0128(8) 0.0159(8) -0.0013(6) 0.0028(7) 0.0012(7)
C2 0.0222(10) 0.0135(9) 0.0184(10) -0.0017(8) 0.0030(8) 0.0003(8)
C7 0.0249(11) 0.0159(10) 0.0211(11) -0.0009(8) -0.0001(8) -0.0025(8)
C1 0.0187(9) 0.0151(9) 0.0176(10) -0.0007(8) 0.0043(8) 0.0004(7)
C10 0.0353(12) 0.0131(10) 0.0260(11) 0.0004(8) -0.0027(9) 0.0045(9)
C25 0.0236(10) 0.0132(9) 0.0179(10) 0.0022(7) 0.0014(8) -0.0001(8)
C11 0.0272(11) 0.0130(9) 0.0215(11) -0.0020(8) 0.0007(8) 0.0003(8)
C34 0.0225(10) 0.0151(10) 0.0214(11) -0.0007(8) 0.0039(8) -0.0017(8)
C8 0.0314(12) 0.0209(11) 0.0243(11) 0.0018(9) 0.0038(9) -0.0056(9)
C26 0.0266(11) 0.0138(10) 0.0251(11) 0.0007(8) 0.0021(9) -0.0005(8)
C29 0.0251(10) 0.0134(9) 0.0183(10) -0.0003(8) 0.0040(8) -0.0025(8)
C5 0.0269(11) 0.0149(10) 0.0204(10) -0.0012(8) -0.0012(8) 0.0017(8)
C12 0.0237(10) 0.0219(11) 0.0234(11) 0.0029(9) 0.0036(9) -0.0009(8)
C28 0.0238(10) 0.0203(10) 0.0232(11) -0.0009(8) 0.0051(9) -0.0007(8)
C33 0.0286(11) 0.0194(10) 0.0242(11) -0.0048(9) 0.0046(9) 0.0008(9)
C6 0.0252(10) 0.0123(9) 0.0164(10) -0.0006(7) -0.0004(8) -0.0006(8)
C38 0.0316(11) 0.0164(10) 0.0204(11) -0.0002(8) 0.0043(9) 0.0060(8)
C3 0.0297(11) 0.0127(9) 0.0232(11) -0.0033(8) -0.0007(9) 0.0008(8)
C40 0.0472(15) 0.0172(11) 0.0382(14) 0.0011(10) 0.0057(12) 0.0070(10)
C15 0.0260(11) 0.0227(11) 0.0256(11) 0.0031(9) 0.0016(9) 0.0053(9)
C22 0.0231(11) 0.0231(11) 0.0320(13) -0.0081(9) 0.0016(9) 0.0005(9)
C19 0.0262(11) 0.0188(10) 0.0234(11) 0.0002(8) 0.0017(9) -0.0001(8)
C35 0.0300(11) 0.0201(11) 0.0209(11) 0.0010(8) 0.0007(9) 0.0045(9)
C4 0.0352(12) 0.0156(10) 0.0215(11) -0.0040(8) -0.0024(9) 0.0039(9)
C24 0.0223(10) 0.0144(9) 0.0170(10) 0.0019(8) 0.0002(8) 0.0010(8)
C21 0.0251(11) 0.0178(11) 0.0390(14) -0.0058(9) -0.0062(10) 0.0050(8)
C44 0.0407(14) 0.0252(12) 0.0330(14) -0.0005(10) 0.0035(11) 0.0035(10)
C30 0.0233(10) 0.0192(10) 0.0208(11) -0.0015(8) 0.0034(8) -0.0013(8)
C18 0.0221(10) 0.0123(9) 0.0213(10) -0.0010(8) -0.0006(8) 0.0003(7)
C32 0.0323(12) 0.0275(12) 0.0208(11) -0.0094(9) 0.0026(9) -0.0015(9)
C20 0.0301(12) 0.0201(11) 0.0318(13) 0.0034(9) -0.0048(10) 0.0009(9)
C39 0.0296(12) 0.0282(12) 0.0279(12) -0.0006(10) -0.0015(9) 0.0049(10)
C31 0.0275(11) 0.0284(12) 0.0212(11) -0.0012(9) -0.0019(9) -0.0005(9)
C9 0.0404(13) 0.0147(10) 0.0230(11) 0.0050(8) -0.0022(10) -0.0034(9)
C37 0.0293(12) 0.0255(12) 0.0355(14) 0.0034(10) 0.0004(10) 0.0048(9)
C23 0.0259(11) 0.0176(10) 0.0214(11) -0.0021(8) 0.0008(8) -0.0014(8)
C27 0.0309(12) 0.0199(11) 0.0285(12) 0.0009(9) 0.0055(9) -0.0040(9)
C36 0.0369(13) 0.0218(11) 0.0328(13) 0.0036(10) -0.0025(10) 0.0009(10)
C43 0.0423(14) 0.0297(13) 0.0270(13) -0.0048(10) 0.0062(11) -0.0054(11)
C13 0.0279(12) 0.0336(13) 0.0306(13) -0.0038(10) 0.0038(10) 0.0031(10)
C14 0.0267(12) 0.0305(13) 0.0413(15) 0.0026(11) -0.0015(10) -0.0045(10)
C17 0.0313(12) 0.0349(13) 0.0303(13) -0.0052(11) 0.0017(10) 0.0084(10)
C41 0.0357(13) 0.0261(12) 0.0465(16) 0.0053(11) 0.0138(12) 0.0014(10)
C16 0.0269(11) 0.0238(11) 0.0345(13) -0.0002(10) 0.0009(10) 0.0038(9)
C42 0.0327(13) 0.0360(14) 0.0315(13) 0.0056(11) 0.0029(10) -0.0065(10)
C46 0.0517(16) 0.0238(12) 0.0400(15) -0.0079(11) 0.0060(13) -0.0030(11)
C45 0.0493(16) 0.0306(14) 0.0335(14) -0.0027(11) -0.0058(12) -0.0015(12)

loop_
_atom_type_symbol
_atom_type_description
_atom_type_scat_dispersion_real
_atom_type_scat_dispersion_imag
_atom_type_scat_source
C C 0.0033 0.0016 'International Tables Vol C Tables 4.2.6.8 and 6.1.1.4'
H H 0.0000 0.0000 'International Tables Vol C Tables 4.2.6.8 and 6.1.1.4'
N N 0.0061 0.0033 'International Tables Vol C Tables 4.2.6.8 and 6.1.1.4'
P P 0.1023 0.0942 'International Tables Vol C Tables 4.2.6.8 and 6.1.1.4'
Cl Cl 0.1484 0.1585 'International Tables Vol C Tables 4.2.6.8 and 6.1.1.4'
Zr Zr -2.9673 0.5597 'International Tables Vol C Tables 4.2.6.8 and 6.1.1.4'

loop_
_geom_angle_atom_site_label_1
_geom_angle_atom_site_label_2
_geom_angle_atom_site_label_3
_geom_angle
N2 Zr1 N1 118.44(7)
N2 Zr1 Cl1 113.64(5)
N1 Zr1 Cl1 116.09(5)
N2 Zr1 Cl2 106.80(5)
N1 Zr1 Cl2 100.25(5)
Cl1 Zr1 Cl2 97.61(2)
N2 Zr1 P1 74.32(5)
N1 Zr1 P1 73.90(5)
Cl1 Zr1 P1 87.603(19)
Cl2 Zr1 P1 173.52(2)
C2 P1 C25 106.86(10)
C2 P1 C18 107.54(10)
C25 P1 C18 107.89(10)
C2 P1 Zr1 97.66(7)
C25 P1 Zr1 95.42(7)
C18 P1 Zr1 138.26(7)
C1 N1 C6 113.22(16)
C1 N1 Zr1 126.48(13)
C6 N1 Zr1 119.85(13)
C24 N2 C29 117.03(17)
C24 N2 Zr1 124.46(13)
C29 N2 Zr1 117.09(13)
C1 C2 C3 111.71(18)
C1 C2 P1 116.34(15)
C3 C2 P1 131.01(15)
C8 C7 C6 118.4(2)
C8 C7 C12 119.00(19)
C6 C7 C12 122.54(19)
C2 C1 N1 125.00(19)
C2 C1 C5 110.82(18)
N1 C1 C5 124.08(18)
C9 C10 C11 121.4(2)
C9 C10 H10 119.3
C11 C10 H10 119.3
C24 C25 C26 111.80(18)
C24 C25 P1 116.98(16)
C26 C25 P1 130.86(16)
C10 C11 C6 118.1(2)
C10 C11 C15 118.23(19)
C6 C11 C15 123.60(19)
C33 C34 C29 117.8(2)
C33 C34 C38 118.65(19)
C29 C34 C38 123.48(19)
C9 C8 C7 121.4(2)
C9 C8 H8 119.3
C7 C8 H8 119.3
C25 C26 C27 102.54(17)
C25 C26 H26A 111.3
C27 C26 H26A 111.3
C25 C26 H26B 111.3
C27 C26 H26B 111.3
H26A C26 H26B 109.2
C30 C29 C34 120.64(19)
C30 C29 N2 118.73(18)
C34 C29 N2 120.60(19)
C1 C5 C4 102.67(16)
C1 C5 H5A 111.2
C4 C5 H5A 111.2
C1 C5 H5B 111.2
C4 C5 H5B 111.2
H5A C5 H5B 109.1
C7 C12 C14 111.42(19)
C7 C12 C13 110.78(19)
C14 C12 C13 110.38(19)
C7 C12 H12 108.0
C14 C12 H12 108.0
C13 C12 H12 108.0
C24 C28 C27 103.31(17)
C24 C28 H28A 111.1
C27 C28 H28A 111.1
C24 C28 H28B 111.1
C27 C28 H28B 111.1
H28A C28 H28B 109.1
C32 C33 C34 122.0(2)
C32 C33 H33 119.0
C34 C33 H33 119.0
C7 C6 C11 120.86(19)
C7 C6 N1 118.80(18)
C11 C6 N1 120.29(18)
C34 C38 C40 112.39(19)
C34 C38 C39 111.01(18)
C40 C38 C39 109.24(19)
C34 C38 H38 108.0
C40 C38 H38 108.0
C39 C38 H38 108.0
C2 C3 C4 102.08(17)
C2 C3 H3A 111.4
C4 C3 H3A 111.4
C2 C3 H3B 111.4
C4 C3 H3B 111.4
H3A C3 H3B 109.2
C38 C40 H40A 109.5
C38 C40 H40B 109.5
H40A C40 H40B 109.5
C38 C40 H40C 109.5
H40A C40 H40C 109.5
H40B C40 H40C 109.5
C11 C15 C17 111.70(19)
C11 C15 C16 111.23(19)
C17 C15 C16 108.91(19)
C11 C15 H15 108.3
C17 C15 H15 108.3
C16 C15 H15 108.3
C21 C22 C23 120.0(2)
C21 C22 H22 120.0
C23 C22 H22 120.0
C20 C19 C18 120.3(2)
C20 C19 H19 119.9
C18 C19 H19 119.9
C30 C35 C37 112.41(19)
C30 C35 C36 110.42(19)
C37 C35 C36 110.05(19)
C30 C35 H35 107.9
C37 C35 H35 107.9
C36 C35 H35 107.9
C5 C4 C3 105.34(17)
C5 C4 H4A 110.7
C3 C4 H4A 110.7
C5 C4 H4B 110.7
C3 C4 H4B 110.7
H4A C4 H4B 108.8
C25 C24 N2 124.33(19)
C25 C24 C28 111.28(18)
N2 C24 C28 124.34(18)
C20 C21 C22 119.9(2)
C20 C21 H21 120.0
C22 C21 H21 120.0
C45 C44 C43 120.1(2)
C45 C44 H44 119.9
C43 C44 H44 119.9
C31 C30 C29 118.8(2)
C31 C30 C35 118.4(2)
C29 C30 C35 122.75(19)
C19 C18 C23 119.03(19)
C19 C18 P1 121.19(16)
C23 C18 P1 119.75(16)
C33 C32 C31 119.6(2)
C33 C32 H32 120.2
C31 C32 H32 120.2
C21 C20 C19 120.3(2)
C21 C20 H20 119.8
C19 C20 H20 119.8
C38 C39 H39A 109.5
C38 C39 H39B 109.5
H39A C39 H39B 109.5
C38 C39 H39C 109.5
H39A C39 H39C 109.5
H39B C39 H39C 109.5
C32 C31 C30 121.2(2)
C32 C31 H31 119.4
C30 C31 H31 119.4
C10 C9 C8 119.7(2)
C10 C9 H9 120.1
C8 C9 H9 120.1
C35 C37 H37A 109.5
C35 C37 H37B 109.5
H37A C37 H37B 109.5
C35 C37 H37C 109.5
H37A C37 H37C 109.5
H37B C37 H37C 109.5
C22 C23 C18 120.4(2)
C22 C23 H23 119.8
C18 C23 H23 119.8
C28 C27 C26 105.67(17)
C28 C27 H27A 110.6
C26 C27 H27A 110.6
C28 C27 H27B 110.6
C26 C27 H27B 110.6
H27A C27 H27B 108.7
C35 C36 H36A 109.5
C35 C36 H36B 109.5
H36A C36 H36B 109.5
C35 C36 H36C 109.5
H36A C36 H36C 109.5
H36B C36 H36C 109.5
C44 C43 C42 120.1(2)
C44 C43 H43 119.9
C42 C43 H43 119.9
C12 C13 H13A 109.5
C12 C13 H13B 109.5
H13A C13 H13B 109.5
C12 C13 H13C 109.5
H13A C13 H13C 109.5
H13B C13 H13C 109.5
C12 C14 H14A 109.5
C12 C14 H14B 109.5
H14A C14 H14B 109.5
C12 C14 H14C 109.5
H14A C14 H14C 109.5
H14B C14 H14C 109.5
C15 C17 H17A 109.5
C15 C17 H17B 109.5
H17A C17 H17B 109.5
C15 C17 H17C 109.5
H17A C17 H17C 109.5
H17B C17 H17C 109.5
C46 C41 C42 120.1(2)
C46 C41 H41 119.9
C42 C41 H41 119.9
C15 C16 H16A 109.5
C15 C16 H16B 109.5
H16A C16 H16B 109.5
C15 C16 H16C 109.5
H16A C16 H16C 109.5
H16B C16 H16C 109.5
C41 C42 C43 119.6(2)
C41 C42 H42 120.2
C43 C42 H42 120.2
C41 C46 C45 120.3(2)
C41 C46 H46 119.9
C45 C46 H46 119.9
C44 C45 C46 119.7(3)
C44 C45 H45 120.1
C46 C45 H45 120.1

loop_
_geom_bond_atom_site_label_1
_geom_bond_atom_site_label_2
_geom_bond_distance
Zr1 N2 2.0775(17)
Zr1 N1 2.0988(18)
Zr1 Cl1 2.3845(6)
Zr1 Cl2 2.3989(6)
Zr1 P1 2.7770(6)
P1 C2 1.769(2)
P1 C25 1.779(2)
P1 C18 1.811(2)
N1 C1 1.403(3)
N1 C6 1.458(3)
N2 C24 1.408(3)
N2 C29 1.457(3)
C2 C1 1.357(3)
C2 C3 1.508(3)
C7 C8 1.395(3)
C7 C6 1.402(3)
C7 C12 1.522(3)
C1 C5 1.514(3)
C10 C9 1.380(3)
C10 C11 1.396(3)
C10 H10 0.9500
C25 C24 1.354(3)
C25 C26 1.512(3)
C11 C6 1.414(3)
C11 C15 1.523(3)
C34 C33 1.396(3)
C34 C29 1.417(3)
C34 C38 1.524(3)
C8 C9 1.381(3)
C8 H8 0.9500
C26 C27 1.548(3)
C26 H26A 0.9900
C26 H26B 0.9900
C29 C30 1.407(3)
C5 C4 1.542(3)
C5 H5A 0.9900
C5 H5B 0.9900
C12 C14 1.532(3)
C12 C13 1.536(3)
C12 H12 1.0000
C28 C24 1.509(3)
C28 C27 1.545(3)
C28 H28A 0.9900
C28 H28B 0.9900
C33 C32 1.381(3)
C33 H33 0.9500
C38 C40 1.534(3)
C38 C39 1.536(3)
C38 H38 1.0000
C3 C4 1.544(3)
C3 H3A 0.9900
C3 H3B 0.9900
C40 H40A 0.9800
C40 H40B 0.9800
C40 H40C 0.9800
C15 C17 1.531(3)
C15 C16 1.533(3)
C15 H15 1.0000
C22 C21 1.387(3)
C22 C23 1.389(3)
C22 H22 0.9500
C19 C20 1.389(3)
C19 C18 1.395(3)
C19 H19 0.9500
C35 C30 1.522(3)
C35 C37 1.529(3)
C35 C36 1.535(3)
C35 H35 1.0000
C4 H4A 0.9900
C4 H4B 0.9900
C21 C20 1.387(3)
C21 H21 0.9500
C44 C45 1.380(4)
C44 C43 1.381(4)
C44 H44 0.9500
C30 C31 1.394(3)
C18 C23 1.399(3)
C32 C31 1.382(3)
C32 H32 0.9500
C20 H20 0.9500
C39 H39A 0.9800
C39 H39B 0.9800
C39 H39C 0.9800
C31 H31 0.9500
C9 H9 0.9500
C37 H37A 0.9800
C37 H37B 0.9800
C37 H37C 0.9800
C23 H23 0.9500
C27 H27A 0.9900
C27 H27B 0.9900
C36 H36A 0.9800
C36 H36B 0.9800
C36 H36C 0.9800
C43 C42 1.387(4)
C43 H43 0.9500
C13 H13A 0.9800
C13 H13B 0.9800
C13 H13C 0.9800
C14 H14A 0.9800
C14 H14B 0.9800
C14 H14C 0.9800
C17 H17A 0.9800
C17 H17B 0.9800
C17 H17C 0.9800
C41 C46 1.378(4)
C41 C42 1.382(4)
C41 H41 0.9500
C16 H16A 0.9800
C16 H16B 0.9800
C16 H16C 0.9800
C42 H42 0.9500
C46 C45 1.384(4)
C46 H46 0.9500
C45 H45 0.9500

loop_
_geom_torsion_atom_site_label_1
_geom_torsion_atom_site_label_2
_geom_torsion_atom_site_label_3
_geom_torsion_atom_site_label_4
_geom_torsion
N2 Zr1 P1 C2 122.51(9)
N1 Zr1 P1 C2 -4.06(8)
Cl1 Zr1 P1 C2 -122.11(7)
Cl2 Zr1 P1 C2 21.6(2)
N2 Zr1 P1 C25 14.65(9)
N1 Zr1 P1 C25 -111.92(9)
Cl1 Zr1 P1 C25 130.03(7)
Cl2 Zr1 P1 C25 -86.26(19)
N2 Zr1 P1 C18 -110.08(12)
N1 Zr1 P1 C18 123.35(12)
Cl1 Zr1 P1 C18 5.30(11)
Cl2 Zr1 P1 C18 149.00(19)
N2 Zr1 N1 C1 -53.99(18)
Cl1 Zr1 N1 C1 86.63(16)
Cl2 Zr1 N1 C1 -169.58(15)
P1 Zr1 N1 C1 7.57(15)
N2 Zr1 N1 C6 134.20(14)
Cl1 Zr1 N1 C6 -85.18(15)
Cl2 Zr1 N1 C6 18.61(15)
P1 Zr1 N1 C6 -164.23(15)
N1 Zr1 N2 C24 41.10(18)
Cl1 Zr1 N2 C24 -100.44(16)
Cl2 Zr1 N2 C24 153.11(15)
P1 Zr1 N2 C24 -20.25(15)
N1 Zr1 N2 C29 -152.95(13)
Cl1 Zr1 N2 C29 65.51(15)
Cl2 Zr1 N2 C29 -40.94(15)
P1 Zr1 N2 C29 145.70(15)
C25 P1 C2 C1 99.44(17)
C18 P1 C2 C1 -144.94(16)
Zr1 P1 C2 C1 1.37(17)
C25 P1 C2 C3 -68.4(2)
C18 P1 C2 C3 47.2(2)
Zr1 P1 C2 C3 -166.45(19)
C3 C2 C1 N1 174.33(18)
P1 C2 C1 N1 4.2(3)
C3 C2 C1 C5 -2.2(2)
P1 C2 C1 C5 -172.32(14)
C6 N1 C1 C2 162.2(2)
Zr1 N1 C1 C2 -10.1(3)
C6 N1 C1 C5 -21.7(3)
Zr1 N1 C1 C5 165.99(15)
C2 P1 C25 C24 -111.03(17)
C18 P1 C25 C24 133.58(17)
Zr1 P1 C25 C24 -11.32(17)
C2 P1 C25 C26 61.4(2)
C18 P1 C25 C26 -54.0(2)
Zr1 P1 C25 C26 161.13(19)
C9 C10 C11 C6 -0.5(3)
C9 C10 C11 C15 -178.8(2)
C6 C7 C8 C9 1.0(3)
C12 C7 C8 C9 179.4(2)
C24 C25 C26 C27 -15.9(2)
P1 C25 C26 C27 171.35(17)
C33 C34 C29 C30 0.3(3)
C38 C34 C29 C30 -176.6(2)
C33 C34 C29 N2 -177.89(19)
C38 C34 C29 N2 5.2(3)
C24 N2 C29 C30 72.5(2)
Zr1 N2 C29 C30 -94.5(2)
C24 N2 C29 C34 -109.3(2)
Zr1 N2 C29 C34 83.7(2)
C2 C1 C5 C4 -14.8(2)
N1 C1 C5 C4 168.67(19)
C8 C7 C12 C14 51.5(3)
C6 C7 C12 C14 -130.1(2)
C8 C7 C12 C13 -71.8(3)
C6 C7 C12 C13 106.6(2)
C29 C34 C33 C32 -0.6(3)
C38 C34 C33 C32 176.5(2)
C8 C7 C6 C11 -1.8(3)
C12 C7 C6 C11 179.8(2)
C8 C7 C6 N1 175.89(19)
C12 C7 C6 N1 -2.5(3)
C10 C11 C6 C7 1.6(3)
C15 C11 C6 C7 179.8(2)
C10 C11 C6 N1 -176.10(19)
C15 C11 C6 N1 2.1(3)
C1 N1 C6 C7 -80.6(2)
Zr1 N1 C6 C7 92.2(2)
C1 N1 C6 C11 97.1(2)
Zr1 N1 C6 C11 -90.0(2)
C33 C34 C38 C40 38.9(3)
C29 C34 C38 C40 -144.3(2)
C33 C34 C38 C39 -83.8(2)
C29 C34 C38 C39 93.1(2)
C1 C2 C3 C4 18.1(2)
P1 C2 C3 C4 -173.64(17)
C10 C11 C15 C17 -56.8(3)
C6 C11 C15 C17 125.0(2)
C10 C11 C15 C16 65.1(3)
C6 C11 C15 C16 -113.1(2)
C1 C5 C4 C3 25.3(2)
C2 C3 C4 C5 -26.3(2)
C26 C25 C24 N2 -175.20(19)
P1 C25 C24 N2 -1.3(3)
C26 C25 C24 C28 2.4(2)
P1 C25 C24 C28 176.22(15)
C29 N2 C24 C25 -145.0(2)
Zr1 N2 C24 C25 21.0(3)
C29 N2 C24 C28 37.8(3)
Zr1 N2 C24 C28 -156.24(16)
C27 C28 C24 C25 12.3(2)
C27 C28 C24 N2 -170.14(19)
C23 C22 C21 C20 -0.8(3)
C34 C29 C30 C31 0.4(3)
N2 C29 C30 C31 178.56(19)
C34 C29 C30 C35 178.97(19)
N2 C29 C30 C35 -2.8(3)
C37 C35 C30 C31 -50.4(3)
C36 C35 C30 C31 72.9(3)
C37 C35 C30 C29 131.0(2)
C36 C35 C30 C29 -105.7(2)
C20 C19 C18 C23 -1.8(3)
C20 C19 C18 P1 -179.80(17)
C2 P1 C18 C19 -141.57(18)
C25 P1 C18 C19 -26.6(2)
Zr1 P1 C18 C19 94.08(19)
C2 P1 C18 C23 40.40(19)
C25 P1 C18 C23 155.33(17)
Zr1 P1 C18 C23 -83.95(19)
C34 C33 C32 C31 0.3(4)
C22 C21 C20 C19 0.6(3)
C18 C19 C20 C21 0.7(3)
C33 C32 C31 C30 0.4(4)
C29 C30 C31 C32 -0.7(3)
C35 C30 C31 C32 -179.4(2)
C11 C10 C9 C8 -0.4(3)
C7 C8 C9 C10 0.1(3)
C21 C22 C23 C18 -0.3(3)
C19 C18 C23 C22 1.6(3)
P1 C18 C23 C22 179.62(16)
C24 C28 C27 C26 -21.5(2)
C25 C26 C27 C28 22.6(2)
C45 C44 C43 C42 -0.3(4)
C46 C41 C42 C43 1.2(4)
C44 C43 C42 C41 -0.6(4)
C42 C41 C46 C45 -0.9(4)
C43 C44 C45 C46 0.6(4)
C41 C46 C45 C44 0.0(4)
